data_7207020
loop_
_publ_author_name
'Wang, Xiu-Li'
'Mu, Bao'
'Lin, Hong-Yan'
'Liu, Guo-Cheng'
'Tian, Ai-Xiang'
'Yang, Song'

_publ_section_title
;
 Assembly and property of four 2D layer-like coordination polymers with
 different structural features derived from bis(3-pyridylformyl)piperazine
 ligand and aromatic dicarboxylic acids with nitro group
;
_journal_issue 3
_journal_name_full CrystEngComm
_journal_page_first 1001
_journal_paper_doi 10.1039/c1ce05824j
_journal_volume 14
_journal_year 2012
_chemical_formula_moiety 'C16 H11 Cd N3 O7'
_chemical_formula_sum 'C16 H11 Cd N3 O7'
_chemical_formula_weight 469.69
_chemical_name_systematic
;
?
;
_space_group_IT_number 2
_symmetry_cell_setting triclinic
_symmetry_space_group_name_Hall '-P 1'
_symmetry_space_group_name_H-M 'P -1'
_atom_sites_solution_hydrogens geom
_atom_sites_solution_primary direct
_atom_sites_solution_secondary difmap
_audit_creation_method SHELXL-97
_cell_angle_alpha 108.121(2)
_cell_angle_beta 93.204(2)
_cell_angle_gamma 101.663(2)
_cell_formula_units_Z 2
_cell_length_a 8.5160(15)
_cell_length_b 10.2138(19)
_cell_length_c 10.5778(19)
_cell_measurement_temperature 293(2)
_cell_volume 849.4(3)
_computing_structure_refinement 'SHELXL-97 (Sheldrick, 1997)'
_computing_structure_solution 'SHELXS-97 (Sheldrick, 1990)'
_diffrn_ambient_temperature 293(2)
_diffrn_measured_fraction_theta_full 0.984
_diffrn_measured_fraction_theta_max 0.984
_diffrn_radiation_monochromator graphite
_diffrn_radiation_source 'fine-focus sealed tube'
_diffrn_radiation_type MoK\a
_diffrn_radiation_wavelength 0.71073
_diffrn_reflns_av_R_equivalents 0.0268
_diffrn_reflns_av_sigmaI/netI 0.0439
_diffrn_reflns_limit_h_max 9
_diffrn_reflns_limit_h_min -10
_diffrn_reflns_limit_k_max 12
_diffrn_reflns_limit_k_min -11
_diffrn_reflns_limit_l_max 12
_diffrn_reflns_limit_l_min -11
_diffrn_reflns_number 5725
_diffrn_reflns_theta_full 25.00
_diffrn_reflns_theta_max 25.00
_diffrn_reflns_theta_min 2.43
_exptl_absorpt_coefficient_mu 1.332
_exptl_absorpt_correction_T_max 0.819
_exptl_absorpt_correction_T_min 0.677
_exptl_absorpt_correction_type empirical
_exptl_crystal_colour yellow
_exptl_crystal_density_diffrn 1.837
_exptl_crystal_density_method 'not measured'
_exptl_crystal_description block
_exptl_crystal_F_000 464
_exptl_crystal_size_max 0.34
_exptl_crystal_size_mid 0.25
_exptl_crystal_size_min 0.15
_refine_diff_density_max 0.709
_refine_diff_density_min -0.873
_refine_diff_density_rms 0.092
_refine_ls_extinction_method none
_refine_ls_goodness_of_fit_ref 1.014
_refine_ls_hydrogen_treatment constr
_refine_ls_matrix_type full
_refine_ls_number_parameters 244
_refine_ls_number_reflns 2953
_refine_ls_number_restraints 0
_refine_ls_restrained_S_all 1.014
_refine_ls_R_factor_all 0.0410
_refine_ls_R_factor_gt 0.0329
_refine_ls_shift/su_max 0.000
_refine_ls_shift/su_mean 0.000
_refine_ls_structure_factor_coef Fsqd
_refine_ls_weighting_details 'calc w=1/[\s^2^(Fo^2^)+(0.0432P)^2^+0.0000P] where P=(Fo^2^+2Fc^2^)/3'
_refine_ls_weighting_scheme calc
_refine_ls_wR_factor_gt 0.0741
_refine_ls_wR_factor_ref 0.0773
_reflns_number_gt 2559
_reflns_number_total 3000
_reflns_threshold_expression >2sigma(I)
_cod_data_source_file c1ce05824j.txt
_cod_data_source_block complex3
_cod_original_sg_symbol_H-M p-1
_cod_database_code 7207020

loop_
_symmetry_equiv_pos_as_xyz
'x, y, z'
'-x, -y, -z'

loop_
_atom_site_label
_atom_site_type_symbol
_atom_site_fract_x
_atom_site_fract_y
_atom_site_fract_z
_atom_site_U_iso_or_equiv
_atom_site_adp_type
_atom_site_occupancy
_atom_site_symmetry_multiplicity
_atom_site_calc_flag
_atom_site_refinement_flags
Cd1 Cd 0.46390(3) 0.39931(3) 0.62475(3) 0.02921(11) Uani 1 1 d .
O1 O 0.4771(4) 0.1650(3) 0.6164(3) 0.0452(8) Uani 1 1 d .
O2 O 0.3641(4) 0.2897(3) 0.7790(3) 0.0507(8) Uani 1 1 d .
O5 O 0.4387(4) -0.3949(3) 0.7731(3) 0.0436(7) Uani 1 1 d .
O6 O 0.4824(4) -0.3406(3) 0.5911(3) 0.0487(8) Uani 1 1 d .
O9 O 0.1705(5) -0.1129(4) 1.1090(3) 0.0664(10) Uani 1 1 d .
O11 O 0.1570(5) 0.0958(4) 1.1147(4) 0.0756(12) Uani 1 1 d .
O12 O 0.1973(3) 0.3433(3) 0.5319(3) 0.0398(7) Uani 1 1 d .
N1 N 0.7374(4) 0.4537(3) 0.6934(4) 0.0392(8) Uani 1 1 d .
N3 N 0.0119(4) 0.1452(3) 0.5183(3) 0.0343(8) Uani 1 1 d .
N5 N 0.1983(5) -0.0152(4) 1.0652(3) 0.0453(9) Uani 1 1 d .
C1 C 0.4461(4) -0.3117(4) 0.7068(4) 0.0293(9) Uani 1 1 d .
C4 C 0.4112(5) 0.1816(4) 0.7205(4) 0.0355(10) Uani 1 1 d .
C5 C 0.3829(5) 0.0621(4) 0.7789(4) 0.0304(9) Uani 1 1 d .
C6 C 0.3078(5) 0.0778(4) 0.8931(4) 0.0337(9) Uani 1 1 d .
H6 H 0.2759 0.1612 0.9346 0.040 Uiso 1 1 calc R
C7 C 0.4283(4) -0.0639(4) 0.7180(4) 0.0296(9) Uani 1 1 d .
H7 H 0.4768 -0.0754 0.6398 0.035 Uiso 1 1 calc R
C8 C 0.4019(4) -0.1732(4) 0.7726(4) 0.0274(8) Uani 1 1 d .
C10 C 0.3287(4) -0.1560(4) 0.8885(4) 0.0303(9) Uani 1 1 d .
H10 H 0.3123 -0.2270 0.9274 0.036 Uiso 1 1 calc R
C13 C 0.2806(5) -0.0320(4) 0.9451(4) 0.0329(9) Uani 1 1 d .
C14 C 0.8243(5) 0.3702(4) 0.6208(4) 0.0385(10) Uani 1 1 d .
H14 H 0.7753 0.3049 0.5383 0.046 Uiso 1 1 calc R
C15 C 0.8093(6) 0.5469(5) 0.8112(5) 0.0558(13) Uani 1 1 d .
H15 H 0.7502 0.6055 0.8636 0.067 Uiso 1 1 calc R
C16 C 0.9672(6) 0.5599(6) 0.8585(5) 0.0661(16) Uani 1 1 d .
H16 H 1.0139 0.6265 0.9409 0.079 Uiso 1 1 calc R
C17 C 0.9827(5) 0.3752(4) 0.6612(4) 0.0329(9) Uani 1 1 d .
C18 C 1.0556(5) 0.4727(5) 0.7819(5) 0.0517(12) Uani 1 1 d .
H18 H 1.1628 0.4800 0.8118 0.062 Uiso 1 1 calc R
C30 C 0.0731(5) 0.2848(4) 0.5673(4) 0.0336(9) Uani 1 1 d .
C32 C 0.0754(5) 0.0568(4) 0.4048(4) 0.0382(10) Uani 1 1 d .
H32A H 0.1692 0.1141 0.3838 0.046 Uiso 1 1 calc R
H32B H -0.0060 0.0211 0.3268 0.046 Uiso 1 1 calc R
C33 C -0.1228(5) 0.0668(4) 0.5652(4) 0.0357(9) Uani 1 1 d .
H33A H -0.2161 0.0321 0.4970 0.043 Uiso 1 1 calc R
H33B H -0.1518 0.1292 0.6456 0.043 Uiso 1 1 calc R

loop_
_atom_site_aniso_label
_atom_site_aniso_U_11
_atom_site_aniso_U_22
_atom_site_aniso_U_33
_atom_site_aniso_U_23
_atom_site_aniso_U_13
_atom_site_aniso_U_12
Cd1 0.03350(18) 0.02022(16) 0.04011(19) 0.01346(12) 0.01186(12) 0.01248(11)
O1 0.071(2) 0.0257(15) 0.0472(18) 0.0199(13) 0.0200(16) 0.0133(14)
O2 0.079(2) 0.0263(15) 0.060(2) 0.0206(14) 0.0245(17) 0.0266(15)
O5 0.0630(19) 0.0221(14) 0.0575(19) 0.0207(13) 0.0246(15) 0.0194(13)
O6 0.068(2) 0.0488(18) 0.0394(18) 0.0137(14) 0.0208(15) 0.0326(16)
O9 0.110(3) 0.051(2) 0.056(2) 0.0291(17) 0.046(2) 0.029(2)
O11 0.127(3) 0.052(2) 0.067(2) 0.0192(18) 0.061(2) 0.052(2)
O12 0.0333(16) 0.0417(16) 0.0487(18) 0.0198(14) 0.0105(13) 0.0092(13)
N1 0.0341(19) 0.0278(18) 0.053(2) 0.0055(16) 0.0084(17) 0.0126(15)
N3 0.0357(19) 0.0332(18) 0.0364(19) 0.0099(15) 0.0171(15) 0.0123(15)
N5 0.068(3) 0.034(2) 0.038(2) 0.0129(17) 0.0218(19) 0.0173(19)
C1 0.028(2) 0.0216(19) 0.038(2) 0.0082(17) 0.0075(17) 0.0066(16)
C4 0.042(2) 0.026(2) 0.039(2) 0.0141(18) -0.001(2) 0.0056(18)
C5 0.040(2) 0.0177(18) 0.035(2) 0.0101(16) 0.0031(18) 0.0093(16)
C6 0.046(2) 0.0200(19) 0.035(2) 0.0058(16) 0.0059(19) 0.0134(17)
C7 0.035(2) 0.026(2) 0.031(2) 0.0121(16) 0.0089(17) 0.0092(16)
C8 0.033(2) 0.0203(18) 0.032(2) 0.0096(15) 0.0067(16) 0.0113(16)
C10 0.041(2) 0.0226(19) 0.032(2) 0.0118(16) 0.0089(18) 0.0126(17)
C13 0.043(2) 0.030(2) 0.028(2) 0.0088(17) 0.0104(17) 0.0119(18)
C14 0.035(2) 0.032(2) 0.045(3) 0.0057(19) 0.0054(19) 0.0110(18)
C15 0.049(3) 0.037(3) 0.067(3) -0.006(2) 0.016(3) 0.013(2)
C16 0.043(3) 0.060(3) 0.065(3) -0.019(3) 0.002(2) 0.011(2)
C17 0.030(2) 0.029(2) 0.039(2) 0.0087(17) 0.0083(18) 0.0084(17)
C18 0.033(2) 0.052(3) 0.058(3) 0.002(2) 0.004(2) 0.010(2)
C30 0.031(2) 0.038(2) 0.036(2) 0.0152(18) 0.0018(18) 0.0121(18)
C32 0.044(2) 0.038(2) 0.033(2) 0.0090(18) 0.0161(19) 0.0125(19)
C33 0.032(2) 0.035(2) 0.039(2) 0.0075(18) 0.0138(18) 0.0097(18)

loop_
_atom_type_symbol
_atom_type_description
_atom_type_scat_dispersion_real
_atom_type_scat_dispersion_imag
_atom_type_scat_source
C C 0.0033 0.0016 'International Tables Vol C Tables 4.2.6.8 and 6.1.1.4'
H H 0.0000 0.0000 'International Tables Vol C Tables 4.2.6.8 and 6.1.1.4'
Cd Cd -0.8075 1.2024 'International Tables Vol C Tables 4.2.6.8 and 6.1.1.4'
N N 0.0061 0.0033 'International Tables Vol C Tables 4.2.6.8 and 6.1.1.4'
O O 0.0106 0.0060 'International Tables Vol C Tables 4.2.6.8 and 6.1.1.4'

loop_
_geom_angle_atom_site_label_1
_geom_angle_atom_site_label_2
_geom_angle_atom_site_label_3
_geom_angle
_geom_angle_site_symmetry_1
_geom_angle_site_symmetry_3
O5 Cd1 O6 132.22(10) 1_565 2_656
O5 Cd1 N1 91.10(11) 1_565 .
O6 Cd1 N1 88.76(12) 2_656 .
O5 Cd1 O12 92.30(11) 1_565 .
O6 Cd1 O12 84.83(11) 2_656 .
N1 Cd1 O12 173.48(11) . .
O5 Cd1 O2 87.01(10) 1_565 .
O6 Cd1 O2 139.77(11) 2_656 .
N1 Cd1 O2 100.64(12) . .
O12 Cd1 O2 85.10(11) . .
O5 Cd1 O1 139.87(10) 1_565 .
O6 Cd1 O1 87.62(11) 2_656 .
N1 Cd1 O1 84.33(11) . .
O12 Cd1 O1 96.61(10) . .
O2 Cd1 O1 55.12(10) . .
O5 Cd1 C4 113.50(12) 1_565 .
O6 Cd1 C4 114.25(12) 2_656 .
N1 Cd1 C4 92.17(12) . .
O12 Cd1 C4 91.58(11) . .
O2 Cd1 C4 27.54(11) . .
O1 Cd1 C4 27.59(11) . .
C4 O1 Cd1 89.5(2) . .
C4 O2 Cd1 91.3(2) . .
C1 O5 Cd1 104.5(2) . 1_545
C1 O6 Cd1 177.2(3) . 2_656
C30 O12 Cd1 130.2(3) . .
C15 N1 C14 117.5(4) . .
C15 N1 Cd1 124.3(3) . .
C14 N1 Cd1 117.3(3) . .
C30 N3 C33 125.7(3) . .
C30 N3 C32 120.5(3) . .
C33 N3 C32 113.8(3) . .
O9 N5 O11 123.0(4) . .
O9 N5 C13 118.7(3) . .
O11 N5 C13 118.3(3) . .
O6 C1 O5 123.4(4) . .
O6 C1 C8 120.0(3) . .
O5 C1 C8 116.6(3) . .
O2 C4 O1 124.1(4) . .
O2 C4 C5 117.5(4) . .
O1 C4 C5 118.4(4) . .
O2 C4 Cd1 61.2(2) . .
O1 C4 Cd1 62.94(19) . .
C5 C4 Cd1 178.2(3) . .
C6 C5 C7 119.5(3) . .
C6 C5 C4 119.2(3) . .
C7 C5 C4 121.2(3) . .
C5 C6 C13 119.0(4) . .
C5 C6 H6 120.5 . .
C13 C6 H6 120.5 . .
C5 C7 C8 120.8(3) . .
C5 C7 H7 119.6 . .
C8 C7 H7 119.6 . .
C10 C8 C7 119.4(3) . .
C10 C8 C1 118.8(3) . .
C7 C8 C1 121.8(3) . .
C13 C10 C8 118.8(3) . .
C13 C10 H10 120.6 . .
C8 C10 H10 120.6 . .
C10 C13 C6 122.4(4) . .
C10 C13 N5 119.0(3) . .
C6 C13 N5 118.6(3) . .
N1 C14 C17 123.6(4) . .
N1 C14 H14 118.2 . .
C17 C14 H14 118.2 . .
N1 C15 C16 122.6(5) . .
N1 C15 H15 118.7 . .
C16 C15 H15 118.7 . .
C15 C16 C18 119.1(5) . .
C15 C16 H16 120.4 . .
C18 C16 H16 120.4 . .
C18 C17 C14 118.2(4) . .
C18 C17 C30 122.3(4) . 1_655
C14 C17 C30 119.2(4) . 1_655
C17 C18 C16 118.9(4) . .
C17 C18 H18 120.6 . .
C16 C18 H18 120.6 . .
O12 C30 N3 122.5(4) . .
O12 C30 C17 118.7(4) . 1_455
N3 C30 C17 118.7(3) . 1_455
N3 C32 C33 111.8(3) . 2_556
N3 C32 H32A 109.3 . .
C33 C32 H32A 109.3 2_556 .
N3 C32 H32B 109.3 . .
C33 C32 H32B 109.3 2_556 .
H32A C32 H32B 107.9 . .
N3 C33 C32 110.1(3) . 2_556
N3 C33 H33A 109.6 . .
C32 C33 H33A 109.6 2_556 .
N3 C33 H33B 109.6 . .
C32 C33 H33B 109.6 2_556 .
H33A C33 H33B 108.2 . .

loop_
_geom_bond_atom_site_label_1
_geom_bond_atom_site_label_2
_geom_bond_distance
_geom_bond_site_symmetry_2
Cd1 O5 2.257(3) 1_565
Cd1 O6 2.271(3) 2_656
Cd1 N1 2.301(3) .
Cd1 O12 2.307(3) .
Cd1 O2 2.355(3) .
Cd1 O1 2.393(3) .
Cd1 C4 2.687(4) .
O1 C4 1.245(5) .
O2 C4 1.243(5) .
O5 C1 1.254(4) .
O5 Cd1 2.257(3) 1_545
O6 C1 1.238(5) .
O6 Cd1 2.271(3) 2_656
O9 N5 1.213(4) .
O11 N5 1.223(5) .
O12 C30 1.242(5) .
N1 C15 1.332(6) .
N1 C14 1.333(5) .
N3 C30 1.335(5) .
N3 C33 1.464(5) .
N3 C32 1.465(5) .
N5 C13 1.465(5) .
C1 C8 1.503(5) .
C4 C5 1.516(5) .
C5 C6 1.379(5) .
C5 C7 1.390(5) .
C6 C13 1.381(5) .
C6 H6 0.9300 .
C7 C8 1.395(5) .
C7 H7 0.9300 .
C8 C10 1.385(5) .
C10 C13 1.377(5) .
C10 H10 0.9300 .
C14 C17 1.378(5) .
C14 H14 0.9300 .
C15 C16 1.374(7) .
C15 H15 0.9300 .
C16 C18 1.381(6) .
C16 H16 0.9300 .
C17 C18 1.370(6) .
C17 C30 1.494(6) 1_655
C18 H18 0.9300 .
C30 C17 1.494(6) 1_455
C32 C33 1.516(6) 2_556
C32 H32A 0.9700 .
C32 H32B 0.9700 .
C33 C32 1.516(6) 2_556
C33 H33A 0.9700 .
C33 H33B 0.9700 .

loop_
_geom_torsion_atom_site_label_1
_geom_torsion_atom_site_label_2
_geom_torsion_atom_site_label_3
_geom_torsion_atom_site_label_4
_geom_torsion
_geom_torsion_site_symmetry_1
_geom_torsion_site_symmetry_4
O5 Cd1 O1 C4 20.9(3) 1_565 .
O6 Cd1 O1 C4 -165.2(2) 2_656 .
N1 Cd1 O1 C4 105.8(3) . .
O12 Cd1 O1 C4 -80.7(2) . .
O2 Cd1 O1 C4 -1.4(2) . .
O5 Cd1 O2 C4 -164.5(3) 1_565 .
O6 Cd1 O2 C4 26.9(3) 2_656 .
N1 Cd1 O2 C4 -73.9(3) . .
O12 Cd1 O2 C4 103.0(3) . .
O1 Cd1 O2 C4 1.4(2) . .
O5 Cd1 O12 C30 -84.6(4) 1_565 .
O6 Cd1 O12 C30 143.2(4) 2_656 .
N1 Cd1 O12 C30 154.1(8) . .
O2 Cd1 O12 C30 2.2(4) . .
O1 Cd1 O12 C30 56.2(4) . .
C4 Cd1 O12 C30 29.0(4) . .
O5 Cd1 N1 C15 21.0(4) 1_565 .
O6 Cd1 N1 C15 153.2(4) 2_656 .
O12 Cd1 N1 C15 142.4(8) . .
O2 Cd1 N1 C15 -66.2(4) . .
O1 Cd1 N1 C15 -119.0(4) . .
C4 Cd1 N1 C15 -92.6(4) . .
O5 Cd1 N1 C14 -170.6(3) 1_565 .
O6 Cd1 N1 C14 -38.4(3) 2_656 .
O12 Cd1 N1 C14 -49.3(10) . .
O2 Cd1 N1 C14 102.2(3) . .
O1 Cd1 N1 C14 49.3(3) . .
C4 Cd1 N1 C14 75.8(3) . .
Cd1 O6 C1 O5 83(6) 2_656 .
Cd1 O6 C1 C8 -95(6) 2_656 .
Cd1 O5 C1 O6 -8.7(4) 1_545 .
Cd1 O5 C1 C8 168.9(3) 1_545 .
Cd1 O2 C4 O1 -2.6(4) . .
Cd1 O2 C4 C5 178.7(3) . .
Cd1 O1 C4 O2 2.6(4) . .
Cd1 O1 C4 C5 -178.7(3) . .
O5 Cd1 C4 O2 16.9(3) 1_565 .
O6 Cd1 C4 O2 -161.3(2) 2_656 .
N1 Cd1 C4 O2 109.1(3) . .
O12 Cd1 C4 O2 -76.3(3) . .
O1 Cd1 C4 O2 -177.5(4) . .
O5 Cd1 C4 O1 -165.5(2) 1_565 .
O6 Cd1 C4 O1 16.2(3) 2_656 .
N1 Cd1 C4 O1 -73.4(2) . .
O12 Cd1 C4 O1 101.3(2) . .
O2 Cd1 C4 O1 177.5(4) . .
O5 Cd1 C4 C5 -25(10) 1_565 .
O6 Cd1 C4 C5 157(10) 2_656 .
N1 Cd1 C4 C5 67(10) . .
O12 Cd1 C4 C5 -118(10) . .
O2 Cd1 C4 C5 -42(10) . .
O1 Cd1 C4 C5 141(10) . .
O2 C4 C5 C6 -0.2(6) . .
O1 C4 C5 C6 -179.0(4) . .
Cd1 C4 C5 C6 41(10) . .
O2 C4 C5 C7 178.4(4) . .
O1 C4 C5 C7 -0.3(6) . .
Cd1 C4 C5 C7 -140(9) . .
C7 C5 C6 C13 0.5(6) . .
C4 C5 C6 C13 179.3(4) . .
C6 C5 C7 C8 -1.4(6) . .
C4 C5 C7 C8 179.9(3) . .
C5 C7 C8 C10 0.4(6) . .
C5 C7 C8 C1 178.5(3) . .
O6 C1 C8 C10 166.1(4) . .
O5 C1 C8 C10 -11.6(5) . .
O6 C1 C8 C7 -12.0(6) . .
O5 C1 C8 C7 170.3(3) . .
C7 C8 C10 C13 1.4(6) . .
C1 C8 C10 C13 -176.7(3) . .
C8 C10 C13 C6 -2.3(6) . .
C8 C10 C13 N5 178.0(4) . .
C5 C6 C13 C10 1.3(6) . .
C5 C6 C13 N5 -179.0(4) . .
O9 N5 C13 C10 -2.2(6) . .
O11 N5 C13 C10 179.6(4) . .
O9 N5 C13 C6 178.1(4) . .
O11 N5 C13 C6 0.0(6) . .
C15 N1 C14 C17 0.1(6) . .
Cd1 N1 C14 C17 -169.0(3) . .
C14 N1 C15 C16 0.5(7) . .
Cd1 N1 C15 C16 168.9(4) . .
N1 C15 C16 C18 -0.5(8) . .
N1 C14 C17 C18 -0.9(6) . .
N1 C14 C17 C30 -175.1(4) . 1_655
C14 C17 C18 C16 0.9(7) . .
C30 C17 C18 C16 175.0(4) 1_655 .
C15 C16 C18 C17 -0.3(8) . .
Cd1 O12 C30 N3 -93.0(4) . .
Cd1 O12 C30 C17 91.3(4) . 1_455
C33 N3 C30 O12 172.9(4) . .
C32 N3 C30 O12 -9.3(6) . .
C33 N3 C30 C17 -11.3(6) . 1_455
C32 N3 C30 C17 166.5(3) . 1_455
C30 N3 C32 C33 127.5(4) . 2_556
C33 N3 C32 C33 -54.5(5) . 2_556
C30 N3 C33 C32 -128.5(4) . 2_556
C32 N3 C33 C32 53.6(5) . 2_556
